data_2226152
loop_
_publ_author_name
'Hanton, Lyall R.'
'Moratti, Stephen C.'
'Shi, Zheng'
'Simpson, Jim'

_publ_section_title
;
 <i>N</i>-Methacryloyl-4-(piperidin-1-yl)-1,8-naphthalimide
;
_journal_coeditor_code HB5457
_journal_issue 6
_journal_name_full 'Acta Crystallographica Section E'
_journal_page_first o1476
_journal_page_last o1477
_journal_paper_doi 10.1107/S1600536810018994
_journal_volume 66
_journal_year 2010
_chemical_formula_iupac 'C21 H20 N2 O3'
_chemical_formula_moiety 'C21 H20 N2 O3'
_chemical_formula_sum 'C21 H20 N2 O3'
_chemical_formula_weight 348.39
_chemical_name_common
;
<i>N</i>-Methacryloyl-4-(piperidin-1-yl)-1,8-naphthalimide
;
_chemical_name_systematic
;
<i>N</i>-Methacryloyl-4-(piperidin-1-yl)naphthalene-1,8-dicarboximide
;
_space_group_IT_number 15
_symmetry_cell_setting monoclinic
_symmetry_space_group_name_Hall '-C 2yc'
_symmetry_space_group_name_H-M 'C 1 2/c 1'
_atom_sites_solution_hydrogens geom
_atom_sites_solution_primary direct
_atom_sites_solution_secondary difmap
_cell_angle_alpha 90.00
_cell_angle_beta 102.013(6)
_cell_angle_gamma 90.00
_cell_formula_units_Z 8
_cell_length_a 29.049(3)
_cell_length_b 6.9852(7)
_cell_length_c 17.1503(17)
_cell_measurement_reflns_used 2032
_cell_measurement_temperature 90(2)
_cell_measurement_theta_max 21.07
_cell_measurement_theta_min 2.43
_cell_volume 3403.8(6)
_computing_cell_refinement 'APEX2 and SAINT (Bruker, 2006)'
_computing_data_collection 'APEX2 (Bruker, 2006)'
_computing_data_reduction 'SAINT (Bruker, 2006)'
_computing_molecular_graphics
;
SHELXTL (Sheldrick, 2008) and Mercury (Macrae <i>et al.</i>,
2008)
;
_computing_publication_material
;
SHELXL97 (Sheldrick, 2008), enCIFer (Allen <i>et al.</i>,
2004), PLATON (Spek, 2009)
and <i>publCIF</i> (Westrip, 2010)
;
_computing_structure_refinement
;
SHELXL97 (Sheldrick, 2008) and <i>TITAN2000</i> (Hunter & Simpson,
1999)
;
_computing_structure_solution 'SHELXS97 (Sheldrick, 2008)'
_diffrn_ambient_temperature 90(2)
_diffrn_measured_fraction_theta_full 0.986
_diffrn_measured_fraction_theta_max 0.986
_diffrn_measurement_device_type 'Bruker APEXII CCD'
_diffrn_measurement_method '\w scans'
_diffrn_radiation_monochromator graphite
_diffrn_radiation_source 'fine-focus sealed tube'
_diffrn_radiation_type MoK\a
_diffrn_radiation_wavelength 0.71073
_diffrn_reflns_av_R_equivalents 0.0752
_diffrn_reflns_av_sigmaI/netI 0.0533
_diffrn_reflns_limit_h_max 29
_diffrn_reflns_limit_h_min -29
_diffrn_reflns_limit_k_max 6
_diffrn_reflns_limit_k_min -7
_diffrn_reflns_limit_l_max 17
_diffrn_reflns_limit_l_min -17
_diffrn_reflns_number 12211
_diffrn_reflns_theta_full 21.19
_diffrn_reflns_theta_max 21.19
_diffrn_reflns_theta_min 2.43
_diffrn_standards_number 0
_exptl_absorpt_coefficient_mu 0.092
_exptl_absorpt_correction_T_max 1.000
_exptl_absorpt_correction_T_min 0.838
_exptl_absorpt_correction_type multi-scan
_exptl_absorpt_process_details '(SADABS; Bruker, 2006)'
_exptl_crystal_colour orange
_exptl_crystal_density_diffrn 1.360
_exptl_crystal_density_method 'not measured'
_exptl_crystal_description blade
_exptl_crystal_F_000 1472
_exptl_crystal_size_max 0.65
_exptl_crystal_size_mid 0.11
_exptl_crystal_size_min 0.04
_refine_diff_density_max 0.196
_refine_diff_density_min -0.214
_refine_ls_extinction_method none
_refine_ls_goodness_of_fit_ref 1.117
_refine_ls_hydrogen_treatment constr
_refine_ls_matrix_type full
_refine_ls_number_parameters 236
_refine_ls_number_reflns 1843
_refine_ls_number_restraints 0
_refine_ls_restrained_S_all 1.117
_refine_ls_R_factor_all 0.0747
_refine_ls_R_factor_gt 0.0541
_refine_ls_shift/su_max_lt 0.001
_refine_ls_shift/su_mean 0.000
_refine_ls_structure_factor_coef Fsqd
_refine_ls_weighting_details 'calc w=1/[\s^2^(Fo^2^)+(0.0822P)^2^] where P=(Fo^2^+2Fc^2^)/3'
_refine_ls_weighting_scheme calc
_refine_ls_wR_factor_gt 0.1409
_refine_ls_wR_factor_ref 0.1520
_reflns_number_gt 1440
_reflns_number_total 1843
_reflns_threshold_expression I>2\s(I)
_cod_data_source_file hb5457.cif
_cod_data_source_block I
_cod_original_cell_volume 3403.7(6)
_cod_original_sg_symbol_H-M 'C 2/c'
_cod_database_code 2226152
_cod_database_fobs_code 2226152

loop_
_symmetry_equiv_pos_as_xyz
'x, y, z'
'-x, y, -z+1/2'
'x+1/2, y+1/2, z'
'-x+1/2, y+1/2, -z+1/2'
'-x, -y, -z'
'x, -y, z-1/2'
'-x+1/2, -y+1/2, -z'
'x+1/2, -y+1/2, z-1/2'

loop_
_atom_site_type_symbol
_atom_site_label
_atom_site_fract_x
_atom_site_fract_y
_atom_site_fract_z
_atom_site_U_iso_or_equiv
_atom_site_adp_type
_atom_site_calc_flag
_atom_site_refinement_flags
_atom_site_occupancy
_atom_site_disorder_assembly
_atom_site_disorder_group
C C1 0.70398(11) 0.5991(4) 0.6119(2) 0.0221(9) Uani d . 1 . .
C C2 0.72082(12) 0.6631(5) 0.6879(2) 0.0237(9) Uani d . 1 . .
H H2 0.6991 0.7017 0.7193 0.028 Uiso calc R 1 . .
C C3 0.76855(12) 0.6733(5) 0.7204(2) 0.0242(9) Uani d . 1 . .
H H3 0.7788 0.7212 0.7730 0.029 Uiso calc R 1 . .
C C4 0.80161(12) 0.6150(4) 0.6777(2) 0.0217(9) Uani d . 1 . .
C C5 0.81694(12) 0.5175(4) 0.5443(2) 0.0227(9) Uani d . 1 . .
H H5 0.8499 0.5270 0.5640 0.027 Uiso calc R 1 . .
C C6 0.80025(12) 0.4695(4) 0.4661(2) 0.0255(9) Uani d . 1 . .
H H6 0.8219 0.4450 0.4326 0.031 Uiso calc R 1 . .
C C7 0.75190(12) 0.4560(4) 0.4347(2) 0.0225(9) Uani d . 1 . .
H H7 0.7408 0.4207 0.3805 0.027 Uiso calc R 1 . .
C C8 0.72057(12) 0.4939(4) 0.4825(2) 0.0217(9) Uani d . 1 . .
C C9 0.73615(12) 0.5448(4) 0.5643(2) 0.0201(9) Uani d . 1 . .
C C10 0.78588(12) 0.5534(4) 0.5964(2) 0.0218(9) Uani d . 1 . .
C C11 0.66975(13) 0.4926(4) 0.4468(2) 0.0236(9) Uani d . 1 . .
C C12 0.65327(13) 0.5993(5) 0.5773(2) 0.0236(9) Uani d . 1 . .
C C13 0.58901(13) 0.5604(5) 0.4598(2) 0.0303(10) Uani d . 1 . .
C C14 0.56012(12) 0.3865(5) 0.4482(2) 0.0294(10) Uani d . 1 . .
C C15 0.57626(13) 0.2257(5) 0.4834(2) 0.0351(10) Uani d . 1 . .
H H15A 0.6068 0.2217 0.5166 0.042 Uiso calc R 1 . .
H H15B 0.5574 0.1135 0.4757 0.042 Uiso calc R 1 . .
C C16 0.51218(13) 0.4093(6) 0.3979(3) 0.0469(12) Uani d . 1 . .
H H16A 0.4953 0.2871 0.3951 0.070 Uiso calc R 1 . .
H H16B 0.5147 0.4489 0.3441 0.070 Uiso calc R 1 . .
H H16C 0.4949 0.5068 0.4213 0.070 Uiso calc R 1 . .
C C21 0.87594(12) 0.4410(5) 0.7217(2) 0.0300(10) Uani d . 1 . .
H H21A 0.8647 0.3562 0.6754 0.036 Uiso calc R 1 . .
H H21B 0.8694 0.3770 0.7697 0.036 Uiso calc R 1 . .
C C22 0.92823(12) 0.4714(5) 0.7318(2) 0.0346(10) Uani d . 1 . .
H H22A 0.9352 0.5248 0.6821 0.041 Uiso calc R 1 . .
H H22B 0.9447 0.3471 0.7424 0.041 Uiso calc R 1 . .
C C23 0.94596(13) 0.6084(5) 0.8008(2) 0.0380(11) Uani d . 1 . .
H H23A 0.9424 0.5491 0.8516 0.046 Uiso calc R 1 . .
H H23B 0.9798 0.6360 0.8043 0.046 Uiso calc R 1 . .
C C24 0.91787(12) 0.7929(5) 0.7872(2) 0.0350(10) Uani d . 1 . .
H H24A 0.9281 0.8790 0.8334 0.042 Uiso calc R 1 . .
H H24B 0.9242 0.8580 0.7392 0.042 Uiso calc R 1 . .
C C25 0.86568(12) 0.7558(5) 0.7762(2) 0.0300(9) Uani d . 1 . .
H H25A 0.8588 0.6991 0.8254 0.036 Uiso calc R 1 . .
H H25B 0.8483 0.8781 0.7658 0.036 Uiso calc R 1 . .
N N1 0.63959(9) 0.5398(4) 0.49807(17) 0.0237(8) Uani d . 1 . .
N N2 0.85019(10) 0.6250(4) 0.70929(16) 0.0262(8) Uani d . 1 . .
O O1 0.57432(8) 0.7182(4) 0.43997(15) 0.0387(7) Uani d . 1 . .
O O11 0.65310(8) 0.4540(3) 0.37740(14) 0.0293(7) Uani d . 1 . .
O O12 0.62306(9) 0.6481(3) 0.61341(15) 0.0331(7) Uani d . 1 . .

loop_
_atom_site_aniso_label
_atom_site_aniso_U_11
_atom_site_aniso_U_22
_atom_site_aniso_U_33
_atom_site_aniso_U_12
_atom_site_aniso_U_13
_atom_site_aniso_U_23
C1 0.020(2) 0.018(2) 0.026(2) -0.0025(15) -0.0009(18) -0.0004(16)
C2 0.028(2) 0.021(2) 0.024(2) 0.0006(16) 0.0074(19) 0.0028(16)
C3 0.024(2) 0.024(2) 0.024(2) -0.0007(16) 0.0020(18) 0.0024(16)
C4 0.021(2) 0.0138(19) 0.029(2) -0.0024(15) 0.0029(19) 0.0030(15)
C5 0.021(2) 0.0160(19) 0.031(2) 0.0053(15) 0.0041(18) 0.0035(16)
C6 0.029(2) 0.022(2) 0.027(2) 0.0027(16) 0.0106(19) 0.0023(16)
C7 0.027(2) 0.0163(19) 0.022(2) 0.0003(15) 0.0016(18) -0.0002(15)
C8 0.028(2) 0.0070(19) 0.029(2) 0.0007(15) 0.0031(19) 0.0015(15)
C9 0.021(2) 0.0130(19) 0.026(2) -0.0017(15) 0.0034(18) 0.0024(16)
C10 0.028(2) 0.0116(18) 0.024(2) -0.0012(15) 0.0005(18) 0.0025(15)
C11 0.029(2) 0.016(2) 0.025(2) 0.0004(16) 0.003(2) 0.0036(16)
C12 0.026(2) 0.020(2) 0.025(2) -0.0007(17) 0.008(2) 0.0005(17)
C13 0.029(2) 0.028(3) 0.031(2) 0.0066(19) 0.0008(19) 0.0009(18)
C14 0.027(2) 0.031(3) 0.028(2) -0.0014(19) 0.0020(18) -0.0012(18)
C15 0.029(2) 0.032(3) 0.042(3) -0.0043(19) 0.002(2) -0.003(2)
C16 0.030(2) 0.050(3) 0.053(3) 0.002(2) -0.011(2) -0.001(2)
C21 0.027(2) 0.024(2) 0.036(2) 0.0026(16) -0.0004(19) 0.0035(17)
C22 0.030(2) 0.037(2) 0.035(2) 0.0060(18) 0.0037(19) 0.0006(18)
C23 0.024(2) 0.050(3) 0.038(3) 0.0006(19) 0.0013(19) -0.008(2)
C24 0.028(2) 0.042(3) 0.033(2) -0.0062(18) 0.0034(19) -0.0139(18)
C25 0.026(2) 0.034(2) 0.028(2) -0.0011(17) 0.0019(18) -0.0093(18)
N1 0.0192(18) 0.0226(17) 0.0269(19) -0.0013(13) -0.0011(15) -0.0011(13)
N2 0.0242(19) 0.0272(18) 0.0248(18) 0.0010(14) -0.0007(14) -0.0044(14)
O1 0.0375(17) 0.0292(17) 0.0462(18) 0.0089(13) 0.0015(14) 0.0043(13)
O11 0.0325(17) 0.0280(15) 0.0238(16) -0.0017(11) -0.0024(13) -0.0014(11)
O12 0.0269(16) 0.0365(16) 0.0349(17) -0.0011(12) 0.0043(14) -0.0032(12)

loop_
_atom_type_symbol
_atom_type_description
_atom_type_scat_dispersion_real
_atom_type_scat_dispersion_imag
_atom_type_scat_source
C C 0.0033 0.0016 'International Tables Vol C Tables 4.2.6.8 and 6.1.1.4'
H H 0.0000 0.0000 'International Tables Vol C Tables 4.2.6.8 and 6.1.1.4'
N N 0.0061 0.0033 'International Tables Vol C Tables 4.2.6.8 and 6.1.1.4'
O O 0.0106 0.0060 'International Tables Vol C Tables 4.2.6.8 and 6.1.1.4'

loop_
_geom_angle_atom_site_label_1
_geom_angle_atom_site_label_2
_geom_angle_atom_site_label_3
_geom_angle_site_symmetry_1
_geom_angle_site_symmetry_3
_geom_angle
_geom_angle_publ_flag
C2 C1 C9 . . 119.3(3) ?
C2 C1 C12 . . 121.0(3) ?
C9 C1 C12 . . 119.6(3) ?
C1 C2 C3 . . 122.0(3) ?
C1 C2 H2 . . 119.0 ?
C3 C2 H2 . . 119.0 ?
C2 C3 C4 . . 121.2(3) ?
C2 C3 H3 . . 119.4 ?
C4 C3 H3 . . 119.4 ?
C3 C4 N2 . . 122.2(3) ?
C3 C4 C10 . . 119.0(3) ?
N2 C4 C10 . . 118.7(3) ?
C6 C5 C10 . . 121.2(3) ?
C6 C5 H5 . . 119.4 ?
C10 C5 H5 . . 119.4 ?
C5 C6 C7 . . 121.0(3) ?
C5 C6 H6 . . 119.5 ?
C7 C6 H6 . . 119.5 ?
C8 C7 C6 . . 119.7(3) ?
C8 C7 H7 . . 120.2 ?
C6 C7 H7 . . 120.2 ?
C7 C8 C9 . . 121.4(3) ?
C7 C8 C11 . . 118.8(3) ?
C9 C8 C11 . . 119.6(3) ?
C1 C9 C8 . . 121.5(3) ?
C1 C9 C10 . . 120.0(3) ?
C8 C9 C10 . . 118.4(3) ?
C5 C10 C9 . . 118.2(3) ?
C5 C10 C4 . . 123.2(3) ?
C9 C10 C4 . . 118.4(3) ?
O11 C11 N1 . . 119.4(3) ?
O11 C11 C8 . . 124.5(3) ?
N1 C11 C8 . . 116.1(3) ?
O12 C12 N1 . . 119.1(3) ?
O12 C12 C1 . . 124.1(3) ?
N1 C12 C1 . . 116.8(3) ?
O1 C13 C14 . . 124.1(3) ?
O1 C13 N1 . . 118.2(3) ?
C14 C13 N1 . . 117.7(3) ?
C15 C14 C13 . . 120.4(3) ?
C15 C14 C16 . . 124.0(3) ?
C13 C14 C16 . . 115.5(3) ?
C14 C15 H15A . . 120.0 ?
C14 C15 H15B . . 120.0 ?
H15A C15 H15B . . 120.0 ?
C14 C16 H16A . . 109.5 ?
C14 C16 H16B . . 109.5 ?
H16A C16 H16B . . 109.5 ?
C14 C16 H16C . . 109.5 ?
H16A C16 H16C . . 109.5 ?
H16B C16 H16C . . 109.5 ?
N2 C21 C22 . . 111.2(3) ?
N2 C21 H21A . . 109.4 ?
C22 C21 H21A . . 109.4 ?
N2 C21 H21B . . 109.4 ?
C22 C21 H21B . . 109.4 ?
H21A C21 H21B . . 108.0 ?
C21 C22 C23 . . 110.3(3) ?
C21 C22 H22A . . 109.6 ?
C23 C22 H22A . . 109.6 ?
C21 C22 H22B . . 109.6 ?
C23 C22 H22B . . 109.6 ?
H22A C22 H22B . . 108.1 ?
C24 C23 C22 . . 109.3(3) ?
C24 C23 H23A . . 109.8 ?
C22 C23 H23A . . 109.8 ?
C24 C23 H23B . . 109.8 ?
C22 C23 H23B . . 109.8 ?
H23A C23 H23B . . 108.3 ?
C25 C24 C23 . . 111.5(3) ?
C25 C24 H24A . . 109.3 ?
C23 C24 H24A . . 109.3 ?
C25 C24 H24B . . 109.3 ?
C23 C24 H24B . . 109.3 ?
H24A C24 H24B . . 108.0 ?
N2 C25 C24 . . 110.0(3) ?
N2 C25 H25A . . 109.7 ?
C24 C25 H25A . . 109.7 ?
N2 C25 H25B . . 109.7 ?
C24 C25 H25B . . 109.7 ?
H25A C25 H25B . . 108.2 ?
C12 N1 C11 . . 126.2(3) ?
C12 N1 C13 . . 117.1(3) ?
C11 N1 C13 . . 115.8(3) ?
C4 N2 C25 . . 117.0(3) ?
C4 N2 C21 . . 116.7(2) ?
C25 N2 C21 . . 111.5(3) ?

loop_
_geom_bond_atom_site_label_1
_geom_bond_atom_site_label_2
_geom_bond_site_symmetry_2
_geom_bond_distance
_geom_bond_publ_flag
C1 C2 . 1.368(5) ?
C1 C9 . 1.415(5) ?
C1 C12 . 1.469(5) ?
C2 C3 . 1.384(5) ?
C2 H2 . 0.9500 ?
C3 C4 . 1.385(5) ?
C3 H3 . 0.9500 ?
C4 N2 . 1.404(4) ?
C4 C10 . 1.440(5) ?
C5 C6 . 1.370(4) ?
C5 C10 . 1.418(5) ?
C5 H5 . 0.9500 ?
C6 C7 . 1.399(5) ?
C6 H6 . 0.9500 ?
C7 C8 . 1.372(5) ?
C7 H7 . 0.9500 ?
C8 C9 . 1.426(5) ?
C8 C11 . 1.476(5) ?
C9 C10 . 1.436(5) ?
C11 O11 . 1.218(4) ?
C11 N1 . 1.403(4) ?
C12 O12 . 1.223(4) ?
C12 N1 . 1.397(4) ?
C13 O1 . 1.205(4) ?
C13 C14 . 1.466(5) ?
C13 N1 . 1.486(4) ?
C14 C15 . 1.315(5) ?
C14 C16 . 1.486(5) ?
C15 H15A . 0.9500 ?
C15 H15B . 0.9500 ?
C16 H16A . 0.9800 ?
C16 H16B . 0.9800 ?
C16 H16C . 0.9800 ?
C21 N2 . 1.480(4) ?
C21 C22 . 1.508(5) ?
C21 H21A . 0.9900 ?
C21 H21B . 0.9900 ?
C22 C23 . 1.525(5) ?
C22 H22A . 0.9900 ?
C22 H22B . 0.9900 ?
C23 C24 . 1.517(5) ?
C23 H23A . 0.9900 ?
C23 H23B . 0.9900 ?
C24 C25 . 1.511(5) ?
C24 H24A . 0.9900 ?
C24 H24B . 0.9900 ?
C25 N2 . 1.462(4) ?
C25 H25A . 0.9900 ?
C25 H25B . 0.9900 ?

loop_
_geom_hbond_atom_site_label_D
_geom_hbond_atom_site_label_H
_geom_hbond_atom_site_label_A
_geom_hbond_site_symmetry_A
_geom_hbond_distance_DH
_geom_hbond_distance_HA
_geom_hbond_distance_DA
_geom_hbond_angle_DHA
C21 H21B O12 4_646 0.99 2.54 3.485(4) 160
C24 H24A O12 4_656 0.99 2.67 3.365(4) 127
C21 H21A O11 7_656 0.99 2.36 3.258(4) 150
C25 H25B O11 7_666 0.99 2.72 3.278(4) 117

loop_
_cod_related_entry_id
_cod_related_entry_database
_cod_related_entry_code
1 ChemSpider 24745150
